data_7714113
loop_
_publ_author_name
'Yoshino, Junro'
'Hirono, Yoshito'
'Kaneda, Ayako'
'Hayashi, Naoto'

_publ_section_title
;
 Synthesis, Structures, and Solid-State Photoresponsive Color Change
 Behavior of Boronium Complexes Bearing a Pyridine-Imine, Diimine, or
 Pyridine-Ketone Bidentate Ligand
;
_journal_name_full 'Dalton Transactions'
_journal_paper_doi 10.1039/D3DT02332J
_journal_year 2023
_chemical_formula_moiety 'C18 H28 B N2 1+, C F3 O3 S 1-'
_chemical_formula_sum 'C19 H28 B F3 N2 O3 S'
_chemical_formula_weight 432.31
_space_group_crystal_system triclinic
_space_group_IT_number 2
_space_group_name_Hall '-P 1'
_space_group_name_H-M_alt 'P -1'
_atom_sites_solution_hydrogens geom
_atom_sites_solution_primary direct
_atom_sites_solution_secondary difmap
_audit_update_record
;
2020-07-16 deposited with the CCDC.	2023-10-04 downloaded from the CCDC.
;
_cell_angle_alpha 103.937(7)
_cell_angle_beta 93.072(7)
_cell_angle_gamma 102.395(7)
_cell_formula_units_Z 2
_cell_length_a 10.0315(5)
_cell_length_b 10.2684(5)
_cell_length_c 10.3623(5)
_cell_measurement_reflns_used 8122
_cell_measurement_temperature 173
_cell_measurement_theta_max 27.45
_cell_measurement_theta_min 2.04
_cell_volume 1005.56(10)
_computing_cell_refinement 'RAPID AUTO'
_computing_data_collection 'RAPID AUTO (Rigaku, ????)'
_computing_data_reduction 'RAPID AUTO'
_computing_molecular_graphics 'CrystalStructure 4.3'
_computing_publication_material 'CrystalStructure 4.3 (Rigaku, 2018)'
_computing_structure_refinement 'SHELXL Version 2018/1 (Sheldrick, 2008)'
_computing_structure_solution 'SHELXS Version 2013/1 (Sheldrick, 2008)'
_diffrn_ambient_temperature 173
_diffrn_detector_area_resol_mean 10.000
_diffrn_measured_fraction_theta_full 0.999
_diffrn_measured_fraction_theta_max 0.996
_diffrn_measurement_device_type 'Rigaku R-AXIS RAPID'
_diffrn_measurement_method \w
_diffrn_radiation_type 'Mo K\a'
_diffrn_radiation_wavelength 0.71075
_diffrn_reflns_av_R_equivalents 0.0696
_diffrn_reflns_av_unetI/netI 0.0819
_diffrn_reflns_Laue_measured_fraction_full 0.999
_diffrn_reflns_Laue_measured_fraction_max 0.996
_diffrn_reflns_limit_h_max 12
_diffrn_reflns_limit_h_min -12
_diffrn_reflns_limit_k_max 13
_diffrn_reflns_limit_k_min -13
_diffrn_reflns_limit_l_max 13
_diffrn_reflns_limit_l_min -13
_diffrn_reflns_number 9928
_diffrn_reflns_point_group_measured_fraction_full 0.999
_diffrn_reflns_point_group_measured_fraction_max 0.996
_diffrn_reflns_theta_full 25.242
_diffrn_reflns_theta_max 27.466
_diffrn_reflns_theta_min 2.038
_diffrn_standards_number 0
_exptl_absorpt_coefficient_mu 0.212
_exptl_absorpt_correction_T_max 0.980
_exptl_absorpt_correction_T_min 0.428
_exptl_absorpt_correction_type multi-scan
_exptl_absorpt_process_details 'ABSCOR (Rigaku, 1995)'
_exptl_crystal_colour colorless
_exptl_crystal_density_diffrn 1.428
_exptl_crystal_density_method 'not measured'
_exptl_crystal_description prism
_exptl_crystal_F_000 456.00
_exptl_crystal_size_max 0.331
_exptl_crystal_size_mid 0.159
_exptl_crystal_size_min 0.095
_refine_diff_density_max 0.59
_refine_diff_density_min -0.29
_refine_ls_extinction_method none
_refine_ls_goodness_of_fit_ref 0.954
_refine_ls_hydrogen_treatment constr
_refine_ls_number_parameters 262
_refine_ls_number_reflns 4587
_refine_ls_number_restraints 0
_refine_ls_R_factor_all 0.0703
_refine_ls_R_factor_gt 0.0508
_refine_ls_shift/su_max 0.000
_refine_ls_structure_factor_coef Fsqd
_refine_ls_weighting_details 'w = 1/[\s^2^(Fo^2^)+(0.1000P)^2^] where P=(Fo^2^+2Fc^2^)/3'
_refine_ls_weighting_scheme calc
_refine_ls_wR_factor_gt 0.1352
_refine_ls_wR_factor_ref 0.1481
_reflns_Friedel_coverage 0.000
_reflns_number_gt 3546
_reflns_number_total 4587
_reflns_threshold_expression F^2^>2.0\s(F^2^)
_cod_data_source_file d3dt02332j2.cif
_cod_data_source_block pitbubbnotf
_cod_database_code 7714113

loop_
_space_group_symop_id
_space_group_symop_operation_xyz
1 +X,+Y,+Z
2 -X,-Y,-Z

loop_
_atom_site_label
_atom_site_type_symbol
_atom_site_fract_x
_atom_site_fract_y
_atom_site_fract_z
_atom_site_U_iso_or_equiv
_atom_site_adp_type
_atom_site_occupancy
_atom_site_site_symmetry_order
_atom_site_calc_flag
_atom_site_refinement_flags_posn
_atom_site_refinement_flags_adp
_atom_site_refinement_flags_occupancy
_atom_site_disorder_assembly
_atom_site_disorder_group
S1 S 0.33197(5) 0.82610(5) 0.05024(5) 0.02772(16) Uani 1 1 d . . . . .
F1 F 0.10728(14) 0.70246(16) 0.12861(17) 0.0577(4) Uani 1 1 d . . . . .
F2 F 0.27290(15) 0.60247(13) 0.13618(16) 0.0534(4) Uani 1 1 d . . . . .
F3 F 0.16173(16) 0.58498(14) -0.05262(15) 0.0559(4) Uani 1 1 d . . . . .
O1 O 0.37000(17) 0.90350(16) 0.18723(16) 0.0441(4) Uani 1 1 d . . . . .
O2 O 0.43868(16) 0.77354(18) -0.01641(17) 0.0450(4) Uani 1 1 d . . . . .
O3 O 0.24894(16) 0.88370(17) -0.02805(16) 0.0408(4) Uani 1 1 d . . . . .
N1 N 0.54212(14) 0.77779(15) 0.52484(15) 0.0199(3) Uani 1 1 d . . . . .
N2 N 0.72423(14) 0.76857(14) 0.68393(15) 0.0188(3) Uani 1 1 d . . . . .
C1 C 0.45265(18) 0.7886(2) 0.42854(19) 0.0272(4) Uani 1 1 d . . . . .
H1 H 0.475583 0.775258 0.339281 0.033 Uiso 1 1 calc R U . . .
C2 C 0.32723(18) 0.8189(2) 0.4576(2) 0.0284(4) Uani 1 1 d . . . . .
H2 H 0.265118 0.825192 0.388134 0.034 Uiso 1 1 calc R U . . .
C3 C 0.29268(17) 0.83979(19) 0.5863(2) 0.0256(4) Uani 1 1 d . . . . .
H3 H 0.206758 0.859888 0.606116 0.031 Uiso 1 1 calc R U . . .
C4 C 0.38422(17) 0.83123(18) 0.68640(19) 0.0237(4) Uani 1 1 d . . . . .
H4 H 0.363598 0.845913 0.776443 0.028 Uiso 1 1 calc R U . . .
C5 C 0.50703(17) 0.80054(17) 0.65101(17) 0.0201(4) Uani 1 1 d . . . . .
C6 C 0.61899(17) 0.79553(18) 0.74121(18) 0.0218(4) Uani 1 1 d . . . . .
H6 H 0.615491 0.810809 0.834978 0.026 Uiso 1 1 calc R U . . .
C7 C 0.85282(18) 0.78494(19) 0.77993(19) 0.0242(4) Uani 1 1 d . . . . .
C8 C 0.8148(2) 0.7739(2) 0.9186(2) 0.0334(5) Uani 1 1 d . . . . .
H8A H 0.765279 0.844753 0.954905 0.040 Uiso 1 1 calc R U . . .
H8B H 0.756136 0.682327 0.911411 0.040 Uiso 1 1 calc R U . . .
H8C H 0.898585 0.787646 0.978274 0.040 Uiso 1 1 calc R U . . .
C9 C 0.94163(19) 0.9297(2) 0.7923(2) 0.0317(4) Uani 1 1 d . . . . .
H9A H 0.889044 0.998590 0.825748 0.038 Uiso 1 1 calc R U . . .
H9B H 1.023982 0.946112 0.854821 0.038 Uiso 1 1 calc R U . . .
H9C H 0.968668 0.936975 0.704390 0.038 Uiso 1 1 calc R U . . .
C10 C 0.9295(2) 0.6727(2) 0.7281(2) 0.0307(4) Uani 1 1 d . . . . .
H10A H 0.955476 0.676792 0.639097 0.037 Uiso 1 1 calc R U . . .
H10B H 1.012297 0.687249 0.789429 0.037 Uiso 1 1 calc R U . . .
H10C H 0.869848 0.581930 0.722566 0.037 Uiso 1 1 calc R U . . .
C11 C 0.67022(17) 0.57757(18) 0.43232(18) 0.0216(4) Uani 1 1 d . . . . .
H11 H 0.612796 0.516527 0.480460 0.026 Uiso 1 1 calc R U . . .
C12 C 0.59222(19) 0.56045(19) 0.29435(19) 0.0269(4) Uani 1 1 d . . . . .
H12A H 0.584988 0.465405 0.239301 0.032 Uiso 1 1 calc R U . . .
H12B H 0.497791 0.571322 0.307468 0.032 Uiso 1 1 calc R U . . .
C13 C 0.6590(2) 0.6631(2) 0.21619(19) 0.0281(4) Uani 1 1 d . . . . .
H13A H 0.587600 0.667696 0.148720 0.034 Uiso 1 1 calc R U . . .
H13B H 0.729702 0.624872 0.166939 0.034 Uiso 1 1 calc R U . . .
C14 C 0.72704(19) 0.8129(2) 0.29838(19) 0.0268(4) Uani 1 1 d . . . . .
H14A H 0.798336 0.853438 0.247558 0.032 Uiso 1 1 calc R U . . .
H14B H 0.656344 0.867569 0.305124 0.032 Uiso 1 1 calc R U . . .
C15 C 0.79409(17) 0.83017(17) 0.44149(18) 0.0212(4) Uani 1 1 d . . . . .
H15 H 0.811147 0.929423 0.491916 0.025 Uiso 1 1 calc R U . . .
C16 C 0.93284(17) 0.78784(19) 0.4345(2) 0.0253(4) Uani 1 1 d . . . . .
H16A H 0.991377 0.843423 0.383850 0.030 Uiso 1 1 calc R U . . .
H16B H 0.979525 0.810910 0.526547 0.030 Uiso 1 1 calc R U . . .
C17 C 0.92172(18) 0.63486(19) 0.3693(2) 0.0276(4) Uani 1 1 d . . . . .
H17A H 1.010744 0.613317 0.390149 0.033 Uiso 1 1 calc R U . . .
H17B H 0.906427 0.619338 0.271073 0.033 Uiso 1 1 calc R U . . .
C18 C 0.80723(18) 0.53263(18) 0.4121(2) 0.0247(4) Uani 1 1 d . . . . .
H18A H 0.842163 0.516961 0.496887 0.030 Uiso 1 1 calc R U . . .
H18B H 0.787904 0.443242 0.343477 0.030 Uiso 1 1 calc R U . . .
C19 C 0.2126(2) 0.6711(2) 0.0660(2) 0.0327(4) Uani 1 1 d . . . . .
B1 B 0.69165(18) 0.7383(2) 0.51780(19) 0.0191(4) Uani 1 1 d . . . . .

loop_
_atom_site_aniso_label
_atom_site_aniso_U_11
_atom_site_aniso_U_22
_atom_site_aniso_U_33
_atom_site_aniso_U_23
_atom_site_aniso_U_13
_atom_site_aniso_U_12
S1 0.0317(3) 0.0319(3) 0.0230(3) 0.01107(19) 0.00685(18) 0.0094(2)
F1 0.0423(8) 0.0618(9) 0.0666(11) 0.0159(8) 0.0265(7) 0.0027(7)
F2 0.0645(9) 0.0383(7) 0.0587(10) 0.0263(7) -0.0102(7) 0.0031(7)
F3 0.0654(9) 0.0430(8) 0.0429(9) -0.0075(6) -0.0148(7) 0.0036(7)
O1 0.0598(10) 0.0346(8) 0.0299(9) 0.0062(6) -0.0004(7) -0.0024(7)
O2 0.0380(8) 0.0643(11) 0.0464(10) 0.0259(8) 0.0195(7) 0.0246(8)
O3 0.0507(9) 0.0500(9) 0.0357(9) 0.0213(7) 0.0140(7) 0.0279(8)
N1 0.0181(7) 0.0235(7) 0.0187(8) 0.0053(6) 0.0044(5) 0.0056(6)
N2 0.0181(7) 0.0190(7) 0.0200(8) 0.0062(5) 0.0022(5) 0.0045(6)
C1 0.0242(9) 0.0383(10) 0.0208(9) 0.0073(8) 0.0028(7) 0.0110(8)
C2 0.0212(8) 0.0372(10) 0.0284(10) 0.0093(8) 0.0000(7) 0.0099(8)
C3 0.0168(8) 0.0286(9) 0.0327(11) 0.0088(8) 0.0058(7) 0.0064(7)
C4 0.0207(8) 0.0265(9) 0.0239(9) 0.0057(7) 0.0066(7) 0.0056(7)
C5 0.0197(8) 0.0183(8) 0.0215(9) 0.0049(6) 0.0036(6) 0.0029(7)
C6 0.0212(8) 0.0234(8) 0.0212(9) 0.0068(7) 0.0032(7) 0.0050(7)
C7 0.0211(8) 0.0284(9) 0.0232(9) 0.0057(7) -0.0024(7) 0.0085(7)
C8 0.0345(10) 0.0462(12) 0.0234(10) 0.0107(9) -0.0007(8) 0.0168(9)
C9 0.0225(9) 0.0307(10) 0.0362(12) 0.0027(8) -0.0035(8) 0.0024(8)
C10 0.0305(10) 0.0363(10) 0.0301(11) 0.0106(8) 0.0006(8) 0.0164(9)
C11 0.0195(8) 0.0211(8) 0.0232(9) 0.0062(7) 0.0062(7) 0.0017(7)
C12 0.0251(9) 0.0272(9) 0.0250(10) 0.0018(7) 0.0028(7) 0.0044(7)
C13 0.0300(9) 0.0330(10) 0.0217(10) 0.0061(8) 0.0036(7) 0.0091(8)
C14 0.0285(9) 0.0303(9) 0.0252(10) 0.0129(8) 0.0065(7) 0.0072(8)
C15 0.0198(8) 0.0197(8) 0.0242(9) 0.0063(7) 0.0045(6) 0.0040(7)
C16 0.0177(8) 0.0279(9) 0.0309(10) 0.0105(8) 0.0063(7) 0.0022(7)
C17 0.0198(8) 0.0297(9) 0.0350(11) 0.0076(8) 0.0099(7) 0.0084(7)
C18 0.0261(9) 0.0205(8) 0.0280(10) 0.0046(7) 0.0059(7) 0.0076(7)
C19 0.0349(10) 0.0330(10) 0.0273(11) 0.0051(8) -0.0006(8) 0.0060(9)
B1 0.0157(8) 0.0237(9) 0.0187(10) 0.0048(7) 0.0027(7) 0.0070(7)

loop_
_atom_type_symbol
_atom_type_description
_atom_type_scat_dispersion_real
_atom_type_scat_dispersion_imag
_atom_type_scat_source
C C 0.0033 0.0016
;
International Tables for Crystallography
(Vol. C, Tables 4.2.6.8 and 6.1.1.4)
;
H H 0.0000 0.0000
;
International Tables for Crystallography
(Vol. C, Table 6.1.1.4)
;
B B 0.0013 0.0007
;
International Tables for Crystallography
(Vol. C, Tables 4.2.6.8 and 6.1.1.4)
;
F F 0.0171 0.0103
;
International Tables for Crystallography
(Vol. C, Tables 4.2.6.8 and 6.1.1.4)
;
N N 0.0061 0.0033
;
International Tables for Crystallography
(Vol. C, Tables 4.2.6.8 and 6.1.1.4)
;
O O 0.0106 0.0060
;
International Tables for Crystallography
(Vol. C, Tables 4.2.6.8 and 6.1.1.4)
;
S S 0.1246 0.1234
;
International Tables for Crystallography
(Vol. C, Tables 4.2.6.8 and 6.1.1.4)
;

loop_
_geom_angle_atom_site_label_1
_geom_angle_atom_site_label_2
_geom_angle_atom_site_label_3
_geom_angle
_geom_angle_site_symmetry_1
_geom_angle_site_symmetry_3
_geom_angle_publ_flag
O1 S1 O2 115.58(10) . . ?
O1 S1 O3 114.98(10) . . ?
O2 S1 O3 115.02(9) . . ?
O1 S1 C19 102.24(10) . . ?
O2 S1 C19 103.39(10) . . ?
O3 S1 C19 102.95(10) . . ?
C1 N1 C5 117.64(14) . . ?
C1 N1 B1 131.18(15) . . ?
C5 N1 B1 111.17(14) . . ?
C6 N2 C7 115.02(15) . . ?
C6 N2 B1 110.13(13) . . ?
C7 N2 B1 134.51(13) . . ?
N1 C1 C2 121.08(17) . . ?
N1 C1 H1 119.5 . . ?
C2 C1 H1 119.5 . . ?
C3 C2 C1 120.36(18) . . ?
C3 C2 H2 119.8 . . ?
C1 C2 H2 119.8 . . ?
C2 C3 C4 119.22(16) . . ?
C2 C3 H3 120.4 . . ?
C4 C3 H3 120.4 . . ?
C3 C4 C5 117.64(17) . . ?
C3 C4 H4 121.2 . . ?
C5 C4 H4 121.2 . . ?
N1 C5 C4 124.05(17) . . ?
N1 C5 C6 109.74(14) . . ?
C4 C5 C6 126.12(16) . . ?
N2 C6 C5 114.25(16) . . ?
N2 C6 H6 122.9 . . ?
C5 C6 H6 122.9 . . ?
C10 C7 C8 107.32(16) . . ?
C10 C7 C9 111.92(16) . . ?
C8 C7 C9 108.84(16) . . ?
C10 C7 N2 111.16(14) . . ?
C8 C7 N2 111.23(15) . . ?
C9 C7 N2 106.39(15) . . ?
C7 C8 H8A 109.5 . . ?
C7 C8 H8B 109.5 . . ?
H8A C8 H8B 109.5 . . ?
C7 C8 H8C 109.5 . . ?
H8A C8 H8C 109.5 . . ?
H8B C8 H8C 109.5 . . ?
C7 C9 H9A 109.5 . . ?
C7 C9 H9B 109.5 . . ?
H9A C9 H9B 109.5 . . ?
C7 C9 H9C 109.5 . . ?
H9A C9 H9C 109.5 . . ?
H9B C9 H9C 109.5 . . ?
C7 C10 H10A 109.5 . . ?
C7 C10 H10B 109.5 . . ?
H10A C10 H10B 109.5 . . ?
C7 C10 H10C 109.5 . . ?
H10A C10 H10C 109.5 . . ?
H10B C10 H10C 109.5 . . ?
C12 C11 C18 109.30(14) . . ?
C12 C11 B1 107.97(14) . . ?
C18 C11 B1 113.18(14) . . ?
C12 C11 H11 108.8 . . ?
C18 C11 H11 108.8 . . ?
B1 C11 H11 108.8 . . ?
C13 C12 C11 114.71(15) . . ?
C13 C12 H12A 108.6 . . ?
C11 C12 H12A 108.6 . . ?
C13 C12 H12B 108.6 . . ?
C11 C12 H12B 108.6 . . ?
H12A C12 H12B 107.6 . . ?
C12 C13 C14 117.21(16) . . ?
C12 C13 H13A 108.0 . . ?
C14 C13 H13A 108.0 . . ?
C12 C13 H13B 108.0 . . ?
C14 C13 H13B 108.0 . . ?
H13A C13 H13B 107.2 . . ?
C15 C14 C13 116.57(16) . . ?
C15 C14 H14A 108.1 . . ?
C13 C14 H14A 108.1 . . ?
C15 C14 H14B 108.1 . . ?
C13 C14 H14B 108.1 . . ?
H14A C14 H14B 107.3 . . ?
C16 C15 C14 109.85(14) . . ?
C16 C15 B1 110.86(14) . . ?
C14 C15 B1 109.80(14) . . ?
C16 C15 H15 108.8 . . ?
C14 C15 H15 108.8 . . ?
B1 C15 H15 108.8 . . ?
C17 C16 C15 114.68(14) . . ?
C17 C16 H16A 108.6 . . ?
C15 C16 H16A 108.6 . . ?
C17 C16 H16B 108.6 . . ?
C15 C16 H16B 108.6 . . ?
H16A C16 H16B 107.6 . . ?
C16 C17 C18 115.69(14) . . ?
C16 C17 H17A 108.4 . . ?
C18 C17 H17A 108.4 . . ?
C16 C17 H17B 108.4 . . ?
C18 C17 H17B 108.4 . . ?
H17A C17 H17B 107.4 . . ?
C17 C18 C11 115.80(14) . . ?
C17 C18 H18A 108.3 . . ?
C11 C18 H18A 108.3 . . ?
C17 C18 H18B 108.3 . . ?
C11 C18 H18B 108.3 . . ?
H18A C18 H18B 107.4 . . ?
F1 C19 F3 107.37(17) . . ?
F1 C19 F2 107.19(19) . . ?
F3 C19 F2 107.60(16) . . ?
F1 C19 S1 111.02(14) . . ?
F3 C19 S1 111.92(16) . . ?
F2 C19 S1 111.49(14) . . ?
C15 B1 C11 106.36(13) . . ?
C15 B1 N1 112.46(14) . . ?
C11 B1 N1 109.16(13) . . ?
C15 B1 N2 118.27(14) . . ?
C11 B1 N2 115.80(14) . . ?
N1 B1 N2 94.25(11) . . ?

loop_
_geom_bond_atom_site_label_1
_geom_bond_atom_site_label_2
_geom_bond_distance
_geom_bond_site_symmetry_2
_geom_bond_publ_flag
S1 O1 1.4355(16) . ?
S1 O2 1.4359(15) . ?
S1 O3 1.4394(15) . ?
S1 C19 1.823(2) . ?
F1 C19 1.326(2) . ?
F2 C19 1.332(2) . ?
F3 C19 1.330(2) . ?
N1 C1 1.347(2) . ?
N1 C5 1.351(2) . ?
N1 B1 1.637(2) . ?
N2 C6 1.287(2) . ?
N2 C7 1.540(2) . ?
N2 B1 1.675(2) . ?
C1 C2 1.391(2) . ?
C1 H1 0.9500 . ?
C2 C3 1.374(3) . ?
C2 H2 0.9500 . ?
C3 C4 1.380(3) . ?
C3 H3 0.9500 . ?
C4 C5 1.382(2) . ?
C4 H4 0.9500 . ?
C5 C6 1.440(2) . ?
C6 H6 0.9500 . ?
C7 C10 1.528(2) . ?
C7 C8 1.530(3) . ?
C7 C9 1.532(3) . ?
C8 H8A 0.9800 . ?
C8 H8B 0.9800 . ?
C8 H8C 0.9800 . ?
C9 H9A 0.9800 . ?
C9 H9B 0.9800 . ?
C9 H9C 0.9800 . ?
C10 H10A 0.9800 . ?
C10 H10B 0.9800 . ?
C10 H10C 0.9800 . ?
C11 C12 1.545(3) . ?
C11 C18 1.550(2) . ?
C11 B1 1.636(2) . ?
C11 H11 1.0000 . ?
C12 C13 1.544(3) . ?
C12 H12A 0.9900 . ?
C12 H12B 0.9900 . ?
C13 C14 1.553(3) . ?
C13 H13A 0.9900 . ?
C13 H13B 0.9900 . ?
C14 C15 1.549(3) . ?
C14 H14A 0.9900 . ?
C14 H14B 0.9900 . ?
C15 C16 1.545(2) . ?
C15 B1 1.613(3) . ?
C15 H15 1.0000 . ?
C16 C17 1.530(3) . ?
C16 H16A 0.9900 . ?
C16 H16B 0.9900 . ?
C17 C18 1.542(3) . ?
C17 H17A 0.9900 . ?
C17 H17B 0.9900 . ?
C18 H18A 0.9900 . ?
C18 H18B 0.9900 . ?

loop_
_geom_torsion_atom_site_label_1
_geom_torsion_atom_site_label_2
_geom_torsion_atom_site_label_3
_geom_torsion_atom_site_label_4
_geom_torsion
_geom_torsion_site_symmetry_1
_geom_torsion_site_symmetry_2
_geom_torsion_site_symmetry_3
_geom_torsion_site_symmetry_4
_geom_torsion_publ_flag
C5 N1 C1 C2 -1.5(3) . . . . ?
B1 N1 C1 C2 177.46(17) . . . . ?
N1 C1 C2 C3 0.6(3) . . . . ?
C1 C2 C3 C4 0.4(3) . . . . ?
C2 C3 C4 C5 -0.5(3) . . . . ?
C1 N1 C5 C4 1.4(3) . . . . ?
B1 N1 C5 C4 -177.74(16) . . . . ?
C1 N1 C5 C6 -175.39(15) . . . . ?
B1 N1 C5 C6 5.47(19) . . . . ?
C3 C4 C5 N1 -0.4(3) . . . . ?
C3 C4 C5 C6 175.85(17) . . . . ?
C7 N2 C6 C5 170.90(14) . . . . ?
B1 N2 C6 C5 -3.4(2) . . . . ?
N1 C5 C6 N2 -1.3(2) . . . . ?
C4 C5 C6 N2 -177.98(16) . . . . ?
C6 N2 C7 C10 142.03(17) . . . . ?
B1 N2 C7 C10 -45.5(3) . . . . ?
C6 N2 C7 C8 22.5(2) . . . . ?
B1 N2 C7 C8 -165.02(17) . . . . ?
C6 N2 C7 C9 -95.88(18) . . . . ?
B1 N2 C7 C9 76.6(2) . . . . ?
C18 C11 C12 C13 -69.46(19) . . . . ?
B1 C11 C12 C13 54.06(18) . . . . ?
C11 C12 C13 C14 -37.3(2) . . . . ?
C12 C13 C14 C15 32.9(2) . . . . ?
C13 C14 C15 C16 76.11(19) . . . . ?
C13 C14 C15 B1 -46.1(2) . . . . ?
C14 C15 C16 C17 -65.6(2) . . . . ?
B1 C15 C16 C17 55.9(2) . . . . ?
C15 C16 C17 C18 -43.8(2) . . . . ?
C16 C17 C18 C11 38.4(2) . . . . ?
C12 C11 C18 C17 74.98(19) . . . . ?
B1 C11 C18 C17 -45.4(2) . . . . ?
O1 S1 C19 F1 58.59(17) . . . . ?
O2 S1 C19 F1 178.98(15) . . . . ?
O3 S1 C19 F1 -60.97(16) . . . . ?
O1 S1 C19 F3 178.56(14) . . . . ?
O2 S1 C19 F3 -61.06(16) . . . . ?
O3 S1 C19 F3 59.00(16) . . . . ?
O1 S1 C19 F2 -60.86(16) . . . . ?
O2 S1 C19 F2 59.53(17) . . . . ?
O3 S1 C19 F2 179.59(14) . . . . ?
C16 C15 B1 C11 -59.44(18) . . . . ?
C14 C15 B1 C11 62.12(17) . . . . ?
C16 C15 B1 N1 -178.89(13) . . . . ?
C14 C15 B1 N1 -57.33(18) . . . . ?
C16 C15 B1 N2 72.85(18) . . . . ?
C14 C15 B1 N2 -165.59(13) . . . . ?
C12 C11 B1 C15 -66.38(16) . . . . ?
C18 C11 B1 C15 54.75(19) . . . . ?
C12 C11 B1 N1 55.20(18) . . . . ?
C18 C11 B1 N1 176.32(15) . . . . ?
C12 C11 B1 N2 159.98(13) . . . . ?
C18 C11 B1 N2 -78.90(18) . . . . ?
C1 N1 B1 C15 51.5(2) . . . . ?
C5 N1 B1 C15 -129.48(15) . . . . ?
C1 N1 B1 C11 -66.3(2) . . . . ?
C5 N1 B1 C11 112.72(16) . . . . ?
C1 N1 B1 N2 174.53(17) . . . . ?
C5 N1 B1 N2 -6.48(16) . . . . ?
C6 N2 B1 C15 124.05(16) . . . . ?
C7 N2 B1 C15 -48.7(2) . . . . ?
C6 N2 B1 C11 -107.98(16) . . . . ?
C7 N2 B1 C11 79.3(2) . . . . ?
C6 N2 B1 N1 5.69(16) . . . . ?
C7 N2 B1 N1 -167.06(16) . . . . ?
